data_2219783
loop_
_publ_author_name
'Liu, Benguo'
'Ma, Yuxiang'
'Gao, Han'
'Wu, Qiong'

_publ_section_title
;
 Tectorigenin monohydrate: an isoflavone from <i>Belamcanda
 chinensis</i>
;
_journal_coeditor_code BT2795
_journal_issue 11
_journal_name_full 'Acta Crystallographica Section E'
_journal_page_first o2056
_journal_paper_doi 10.1107/S1600536808030833
_journal_volume 64
_journal_year 2008
_chemical_formula_iupac 'C16 H12 O6, H2 O'
_chemical_formula_moiety 'C16 H12 O6, H2 O'
_chemical_formula_sum 'C16 H14 O7'
_chemical_formula_weight 318.27
_chemical_name_common
;
Tectorigenin monohydrate
;
_chemical_name_systematic
;
5,7-dihydroxy-3-(4-hydroxyphenyl)-6-methoxy-4H-chromen-4-one monohydrate
;
_space_group_IT_number 14
_symmetry_cell_setting monoclinic
_symmetry_space_group_name_Hall '-P 2ybc'
_symmetry_space_group_name_H-M 'P 1 21/c 1'
_atom_sites_solution_hydrogens geom
_atom_sites_solution_primary direct
_atom_sites_solution_secondary difmap
_audit_creation_method SHELXL-97
_cell_angle_alpha 90.00
_cell_angle_beta 103.81(3)
_cell_angle_gamma 90.00
_cell_formula_units_Z 4
_cell_length_a 12.971(3)
_cell_length_b 14.652(3)
_cell_length_c 7.2930(15)
_cell_measurement_reflns_used 2562
_cell_measurement_temperature 113(2)
_cell_measurement_theta_max 27.1
_cell_measurement_theta_min 1.6
_cell_volume 1346.0(5)
_computing_cell_refinement 'CrystalClear (Rigaku/MSC, 2005)'
_computing_data_collection 'CrystalClear (Rigaku/MSC, 2005)'
_computing_data_reduction 'CrystalClear (Rigaku/MSC, 2005)'
_computing_molecular_graphics 'SHELXTL (Sheldrick, 2008)'
_computing_publication_material 'SHELXTL (Sheldrick, 2008)'
_computing_structure_refinement 'SHELXL97 (Sheldrick, 2008)'
_computing_structure_solution 'SHELXS97 (Sheldrick, 2008)'
_diffrn_ambient_temperature 113(2)
_diffrn_detector_area_resol_mean 7.31
_diffrn_measured_fraction_theta_full 0.996
_diffrn_measured_fraction_theta_max 0.996
_diffrn_measurement_device_type 'Rigaku Saturn CCD area-detector'
_diffrn_measurement_method '\w and \f'
_diffrn_radiation_monochromator confocal
_diffrn_radiation_source 'rotating anode'
_diffrn_radiation_type MoK\a
_diffrn_radiation_wavelength 0.71073
_diffrn_reflns_av_R_equivalents 0.0849
_diffrn_reflns_av_sigmaI/netI 0.0989
_diffrn_reflns_limit_h_max 16
_diffrn_reflns_limit_h_min -16
_diffrn_reflns_limit_k_max 18
_diffrn_reflns_limit_k_min -15
_diffrn_reflns_limit_l_max 7
_diffrn_reflns_limit_l_min -9
_diffrn_reflns_number 9180
_diffrn_reflns_theta_full 27.14
_diffrn_reflns_theta_max 27.14
_diffrn_reflns_theta_min 1.62
_diffrn_standards_decay_% 0
_diffrn_standards_interval_count 0
_diffrn_standards_interval_time 0
_diffrn_standards_number 0
_exptl_absorpt_coefficient_mu 0.125
_exptl_absorpt_correction_T_max 0.998
_exptl_absorpt_correction_T_min 0.973
_exptl_absorpt_correction_type multi-scan
_exptl_absorpt_process_details '(CrystalClear; Rigaku/MSC, 2005)'
_exptl_crystal_colour colorless
_exptl_crystal_density_diffrn 1.571
_exptl_crystal_density_method 'not measured'
_exptl_crystal_description block
_exptl_crystal_F_000 664
_exptl_crystal_size_max 0.14
_exptl_crystal_size_mid 0.04
_exptl_crystal_size_min 0.02
_refine_diff_density_max 0.326
_refine_diff_density_min -0.268
_refine_ls_extinction_method none
_refine_ls_goodness_of_fit_ref 1.004
_refine_ls_hydrogen_treatment mixed
_refine_ls_matrix_type full
_refine_ls_number_parameters 224
_refine_ls_number_reflns 2967
_refine_ls_number_restraints 0
_refine_ls_restrained_S_all 1.004
_refine_ls_R_factor_all 0.0739
_refine_ls_R_factor_gt 0.0445
_refine_ls_shift/su_max 0.001
_refine_ls_shift/su_mean 0.000
_refine_ls_structure_factor_coef Fsqd
_refine_ls_weighting_details 'calc w=1/[\s^2^(Fo^2^)+(0.0629P)^2^] where P=(Fo^2^+2Fc^2^)/3'
_refine_ls_weighting_scheme calc
_refine_ls_wR_factor_gt 0.1060
_refine_ls_wR_factor_ref 0.1174
_reflns_number_gt 2069
_reflns_number_total 2967
_reflns_threshold_expression I>2\s(I)
_cod_data_source_file bt2795.cif
_cod_data_source_block I
_cod_depositor_comments
;
The following automatic conversions were performed:
'_symmetry_cell_setting' value 'Monoclinic' changed to 'monoclinic'
according to '/home/saulius/struct/CIF-dictionaries/cif_core.dic'
dictionary named 'cif_core.dic' version 2.4.1 from 2010-06-29.

Automatic conversion script
Id: cif_fix_enum 1527 2010-12-29 10:47:43Z saulius 

The following automatic conversions were performed:

'_symmetry_cell_setting' value 'Monoclinic' changed to 'monoclinic'
according to /home/saulius/struct/CIF-dictionaries/cif_core.dic
dictionary named 'cif_core.dic' version 2.4.1 from 2010-06-29.

Automatic conversion script
Id: cif_fix_values 1715 2011-07-08 13:25:40Z adriana 
;
_cod_original_sg_symbol_H-M 'P 21/c'
_cod_database_code 2219783
_cod_database_fobs_code 2219783

loop_
_symmetry_equiv_pos_as_xyz
'x, y, z'
'-x, y+1/2, -z+1/2'
'-x, -y, -z'
'x, -y-1/2, z-1/2'

loop_
_atom_site_type_symbol
_atom_site_label
_atom_site_fract_x
_atom_site_fract_y
_atom_site_fract_z
_atom_site_U_iso_or_equiv
_atom_site_adp_type
_atom_site_calc_flag
_atom_site_refinement_flags
_atom_site_occupancy
O O1 0.15492(10) 0.72865(7) -0.00354(17) 0.0204(3) Uani d . 1
H H1 0.1297(17) 0.6740(14) -0.033(3) 0.031 Uiso d . 1
O O2 0.26095(9) 0.56579(7) 0.09198(16) 0.0191(3) Uani d . 1
O O3 0.45733(10) 0.56828(7) 0.34259(17) 0.0193(3) Uani d . 1
H H3 0.5174(18) 0.5889(13) 0.420(3) 0.029 Uiso d . 1
O O4 0.45077(9) 0.89559(7) 0.32487(17) 0.0173(3) Uani d . 1
O O5 0.61065(9) 0.66388(7) 0.53713(16) 0.0188(3) Uani d . 1
O O6 1.02531(10) 0.87836(8) 0.95714(18) 0.0221(3) Uani d . 1
H H6 1.0680(18) 0.8325(15) 0.952(3) 0.033 Uiso d . 1
C C1 0.25505(13) 0.72879(10) 0.1088(2) 0.0159(4) Uani d . 1
C C2 0.30232(13) 0.81198(9) 0.1645(2) 0.0161(4) Uani d . 1
H H2 0.2660 0.8676 0.1254 0.019 Uiso calc R 1
C C3 0.40402(13) 0.81206(9) 0.2788(2) 0.0142(4) Uani d . 1
C C4 0.55224(13) 0.89830(10) 0.4301(2) 0.0157(4) Uani d . 1
H H4 0.5850 0.9566 0.4520 0.019 Uiso calc R 1
C C5 0.61050(13) 0.82575(10) 0.5063(2) 0.0141(4) Uani d . 1
C C6 0.56447(13) 0.73485(10) 0.4688(2) 0.0142(4) Uani d . 1
C C7 0.45876(13) 0.73227(10) 0.3443(2) 0.0141(4) Uani d . 1
C C8 0.40834(13) 0.64784(9) 0.2855(2) 0.0148(4) Uani d . 1
C C9 0.30772(14) 0.64647(9) 0.1659(2) 0.0155(4) Uani d . 1
C C10 0.22428(15) 0.50987(11) 0.2257(3) 0.0243(5) Uani d . 1
H H10A 0.1689 0.5425 0.2702 0.036 Uiso calc R 1
H H10B 0.2838 0.4963 0.3332 0.036 Uiso calc R 1
H H10C 0.1952 0.4527 0.1648 0.036 Uiso calc R 1
C C11 0.71993(13) 0.83905(9) 0.6228(2) 0.0153(4) Uani d . 1
C C12 0.74392(14) 0.91262(9) 0.7482(2) 0.0157(4) Uani d . 1
H H12 0.6895 0.9541 0.7595 0.019 Uiso calc R 1
C C13 0.84645(14) 0.92549(9) 0.8561(2) 0.0172(4) Uani d . 1
H H13 0.8622 0.9759 0.9401 0.021 Uiso calc R 1
C C14 0.92533(13) 0.86514(10) 0.8412(2) 0.0165(4) Uani d . 1
C C15 0.90422(14) 0.79282(10) 0.7145(2) 0.0197(4) Uani d . 1
H H15 0.9594 0.7526 0.7010 0.024 Uiso calc R 1
C C16 0.80091(14) 0.78018(10) 0.6076(2) 0.0185(4) Uani d . 1
H H16 0.7857 0.7302 0.5225 0.022 Uiso calc R 1
O O7 0.04211(12) 0.58284(9) 0.8508(2) 0.0333(4) Uani d . 1
H H7A 0.033(2) 0.5862(15) 0.718(4) 0.050 Uiso d . 1
H H7B 0.076(2) 0.5390(18) 0.876(4) 0.050 Uiso d . 1

loop_
_atom_site_aniso_label
_atom_site_aniso_U_11
_atom_site_aniso_U_22
_atom_site_aniso_U_33
_atom_site_aniso_U_12
_atom_site_aniso_U_13
_atom_site_aniso_U_23
O1 0.0144(7) 0.0182(6) 0.0251(7) 0.0000(4) -0.0024(5) -0.0017(4)
O2 0.0203(7) 0.0157(5) 0.0204(6) -0.0030(4) 0.0031(5) -0.0024(4)
O3 0.0178(7) 0.0122(5) 0.0247(7) 0.0012(4) -0.0012(5) 0.0003(4)
O4 0.0142(6) 0.0122(5) 0.0233(6) 0.0001(4) 0.0001(5) 0.0003(4)
O5 0.0170(6) 0.0151(5) 0.0228(6) 0.0026(4) 0.0018(5) 0.0022(4)
O6 0.0142(7) 0.0193(6) 0.0287(7) 0.0001(5) -0.0033(5) -0.0036(4)
C1 0.0118(8) 0.0211(8) 0.0142(8) 0.0007(6) 0.0023(7) -0.0008(5)
C2 0.0150(9) 0.0167(7) 0.0167(8) 0.0031(6) 0.0039(7) 0.0011(5)
C3 0.0144(8) 0.0137(7) 0.0156(8) -0.0020(6) 0.0060(7) -0.0013(5)
C4 0.0135(8) 0.0167(7) 0.0169(8) -0.0019(6) 0.0038(7) -0.0018(5)
C5 0.0129(8) 0.0162(7) 0.0144(8) 0.0003(6) 0.0054(7) -0.0015(5)
C6 0.0142(9) 0.0158(7) 0.0135(8) 0.0009(6) 0.0052(7) 0.0000(5)
C7 0.0118(8) 0.0161(7) 0.0149(8) 0.0013(6) 0.0043(7) 0.0006(5)
C8 0.0165(9) 0.0141(7) 0.0146(8) 0.0008(6) 0.0053(7) 0.0006(5)
C9 0.0182(9) 0.0141(7) 0.0149(8) -0.0021(6) 0.0054(7) -0.0012(5)
C10 0.0250(10) 0.0205(8) 0.0285(10) -0.0043(7) 0.0090(8) 0.0021(6)
C11 0.0152(9) 0.0140(7) 0.0159(8) -0.0019(6) 0.0023(7) 0.0016(5)
C12 0.0162(9) 0.0136(7) 0.0181(8) 0.0019(6) 0.0056(7) 0.0015(5)
C13 0.0199(10) 0.0125(7) 0.0186(8) -0.0029(6) 0.0033(7) -0.0018(5)
C14 0.0132(8) 0.0169(7) 0.0181(8) -0.0018(6) 0.0013(7) 0.0022(5)
C15 0.0153(9) 0.0183(7) 0.0253(9) 0.0030(6) 0.0045(7) -0.0031(6)
C16 0.0177(9) 0.0179(7) 0.0192(9) -0.0006(6) 0.0030(7) -0.0047(5)
O7 0.0329(9) 0.0253(6) 0.0358(9) 0.0005(6) -0.0037(7) -0.0060(5)

loop_
_atom_type_symbol
_atom_type_description
_atom_type_scat_dispersion_real
_atom_type_scat_dispersion_imag
_atom_type_scat_source
C C 0.0033 0.0016 'International Tables Vol C Tables 4.2.6.8 and 6.1.1.4'
H H 0.0000 0.0000 'International Tables Vol C Tables 4.2.6.8 and 6.1.1.4'
O O 0.0106 0.0060 'International Tables Vol C Tables 4.2.6.8 and 6.1.1.4'

loop_
_geom_angle_atom_site_label_1
_geom_angle_atom_site_label_2
_geom_angle_atom_site_label_3
_geom_angle
C1 O1 H1 113.5(13)
C9 O2 C10 114.16(13)
C8 O3 H3 100.2(12)
C4 O4 C3 118.50(11)
C14 O6 H6 112.1(13)
O1 C1 C2 118.13(13)
O1 C1 C9 120.40(13)
C2 C1 C9 121.47(13)
C1 C2 C3 118.09(13)
C1 C2 H2 121.0
C3 C2 H2 121.0
O4 C3 C2 116.81(12)
O4 C3 C7 120.39(13)
C2 C3 C7 122.80(13)
C5 C4 O4 125.74(13)
C5 C4 H4 117.1
O4 C4 H4 117.1
C4 C5 C6 118.67(14)
C4 C5 C11 119.95(13)
C6 C5 C11 121.36(13)
O5 C6 C7 121.41(13)
O5 C6 C5 123.52(14)
C7 C6 C5 115.08(12)
C3 C7 C8 117.94(13)
C3 C7 C6 121.37(13)
C8 C7 C6 120.69(13)
O3 C8 C9 119.11(12)
O3 C8 C7 120.86(13)
C9 C8 C7 120.03(13)
O2 C9 C8 121.26(13)
O2 C9 C1 118.99(13)
C8 C9 C1 119.62(13)
O2 C10 H10A 109.5
O2 C10 H10B 109.5
H10A C10 H10B 109.5
O2 C10 H10C 109.5
H10A C10 H10C 109.5
H10B C10 H10C 109.5
C16 C11 C12 118.55(14)
C16 C11 C5 120.86(13)
C12 C11 C5 120.58(15)
C13 C12 C11 120.59(15)
C13 C12 H12 119.7
C11 C12 H12 119.7
C14 C13 C12 119.88(14)
C14 C13 H13 120.1
C12 C13 H13 120.1
C13 C14 O6 117.93(14)
C13 C14 C15 120.68(14)
O6 C14 C15 121.39(15)
C14 C15 C16 118.98(16)
C14 C15 H15 120.5
C16 C15 H15 120.5
C11 C16 C15 121.29(14)
C11 C16 H16 119.4
C15 C16 H16 119.4
H7A O7 H7B 102(2)

loop_
_geom_bond_atom_site_label_1
_geom_bond_atom_site_label_2
_geom_bond_distance
O1 C1 1.3602(18)
O1 H1 0.87(2)
O2 C9 1.3784(16)
O2 C10 1.439(2)
O3 C8 1.3453(17)
O3 H3 0.90(2)
O4 C4 1.3568(18)
O4 C3 1.3717(16)
O5 C6 1.2434(17)
O6 C14 1.3823(18)
O6 H6 0.88(2)
C1 C2 1.381(2)
C1 C9 1.400(2)
C2 C3 1.382(2)
C2 H2 0.9500
C3 C7 1.3917(19)
C4 C5 1.345(2)
C4 H4 0.9500
C5 C6 1.458(2)
C5 C11 1.483(2)
C6 C7 1.453(2)
C7 C8 1.4171(19)
C8 C9 1.386(2)
C10 H10A 0.9800
C10 H10B 0.9800
C10 H10C 0.9800
C11 C16 1.384(2)
C11 C12 1.400(2)
C12 C13 1.387(2)
C12 H12 0.9500
C13 C14 1.376(2)
C13 H13 0.9500
C14 C15 1.390(2)
C15 C16 1.393(2)
C15 H15 0.9500
C16 H16 0.9500
O7 H7A 0.95(3)
O7 H7B 0.77(3)

loop_
_geom_hbond_atom_site_label_D
_geom_hbond_atom_site_label_H
_geom_hbond_atom_site_label_A
_geom_hbond_site_symmetry_A
_geom_hbond_distance_DH
_geom_hbond_distance_HA
_geom_hbond_distance_DA
_geom_hbond_angle_DHA
O7 H7B O2 1_556 0.77(3) 2.57(2) 2.971(2) 114(2)
O7 H7A O6 4_475 0.95(3) 1.95(3) 2.884(2) 167(2)
O6 H6 O1 1_656 0.88(2) 1.88(2) 2.7368(17) 167(2)
O3 H3 O5 . 0.90(2) 1.71(2) 2.5658(16) 159.6(18)
O1 H1 O7 1_554 0.87(2) 1.83(2) 2.6630(17) 160.4(19)

loop_
_geom_torsion_atom_site_label_1
_geom_torsion_atom_site_label_2
_geom_torsion_atom_site_label_3
_geom_torsion_atom_site_label_4
_geom_torsion
O1 C1 C2 C3 179.92(17)
C9 C1 C2 C3 0.2(3)
C4 O4 C3 C2 -177.22(16)
C4 O4 C3 C7 2.1(3)
C1 C2 C3 O4 177.11(17)
C1 C2 C3 C7 -2.2(3)
C3 O4 C4 C5 -4.9(3)
O4 C4 C5 C6 2.7(3)
O4 C4 C5 C11 -178.42(17)
C4 C5 C6 O5 -177.81(18)
C11 C5 C6 O5 3.3(3)
C4 C5 C6 C7 2.0(3)
C11 C5 C6 C7 -176.86(16)
O4 C3 C7 C8 -177.26(17)
C2 C3 C7 C8 2.0(3)
O4 C3 C7 C6 2.6(3)
C2 C3 C7 C6 -178.17(18)
O5 C6 C7 C3 175.31(19)
C5 C6 C7 C3 -4.5(3)
O5 C6 C7 C8 -4.8(3)
C5 C6 C7 C8 175.30(17)
C3 C7 C8 O3 179.49(17)
C6 C7 C8 O3 -0.4(3)
C3 C7 C8 C9 0.2(3)
C6 C7 C8 C9 -179.67(17)
C10 O2 C9 C8 73.9(2)
C10 O2 C9 C1 -110.33(18)
O3 C8 C9 O2 -5.6(3)
C7 C8 C9 O2 173.72(17)
O3 C8 C9 C1 178.63(17)
C7 C8 C9 C1 -2.1(3)
O1 C1 C9 O2 6.3(3)
C2 C1 C9 O2 -173.97(17)
O1 C1 C9 C8 -177.84(17)
C2 C1 C9 C8 1.9(3)
C4 C5 C11 C16 -139.51(19)
C6 C5 C11 C16 39.4(3)
C4 C5 C11 C12 39.3(3)
C6 C5 C11 C12 -141.85(18)
C16 C11 C12 C13 -0.7(3)
C5 C11 C12 C13 -179.49(16)
C11 C12 C13 C14 -0.5(3)
C12 C13 C14 O6 -177.31(16)
C12 C13 C14 C15 2.1(3)
C13 C14 C15 C16 -2.4(3)
O6 C14 C15 C16 176.94(16)
C12 C11 C16 C15 0.3(3)
C5 C11 C16 C15 179.12(17)
C14 C15 C16 C11 1.2(3)

loop_
_cod_related_entry_id
_cod_related_entry_database
_cod_related_entry_code
1 ChemSpider 30655634
